data_4116734
loop_
_publ_author_name
'Hiroshi M. Yamamoto'
'Jun-Ichi Yamaura'
'Reizo Kato'

_publ_contact_author
;
Hiroshi M. Yamamoto
Kato Lab., The Institute for Solid State Physics, 
The University of Tokyo
7-22-1, Roppongi, Minato-ku, Tokyo, 106, Japan  
;
_publ_contact_author_email ' yhiroshi@kappa.issp.u-tokyo.ac.jp '
_publ_contact_author_fax ' +81-3-3478-6742 '
_publ_contact_author_phone ' +81-3-3478-6811 (ext.5714) '
_publ_section_title
;
 Multicomponent Molecular Conductors with Supramolecular Assembly:
 Iodine-Containing Neutral Molecules as Building Blocks
;
_journal_name_full 'Journal of the American Chemical Society'
_journal_page_first 5905
_journal_page_last 5913
_journal_paper_doi 10.1021/ja980024u
_journal_volume 120
_journal_year 1998
_chemical_formula_structural (BEDT-TTF)3Cl(pBIB)
_chemical_formula_sum 'C40 H28 Cl I2 S24'
_chemical_formula_weight 1567.36
_space_group_IT_number 2
_symmetry_cell_setting triclinic
_symmetry_Int_Tables_number 2
_symmetry_space_group_name_Hall '-P 1'
_symmetry_space_group_name_H-M 'P -1'
_audit_creation_date 'Thu Jan  8 21:32:24 1998'
_audit_creation_method 'from TEXRAY.INF file'
_cell_angle_alpha 99.73(2)
_cell_angle_beta 106.87(2)
_cell_angle_gamma 76.33(3)
_cell_formula_units_Z 1
_cell_length_a 10.184(3)
_cell_length_b 15.578(4)
_cell_length_c 9.258(3)
_cell_measurement_reflns_used 25
_cell_measurement_temperature 293.2
_cell_measurement_theta_max 14.1
_cell_measurement_theta_min 15.7
_cell_volume 1357.7(7)
_computing_cell_refinement 'MXC Diffractometer Control'
_computing_data_collection 'MXC Diffractometer Control'
_computing_data_reduction teXsan
_computing_publication_material teXsan
_computing_structure_refinement teXsan
_computing_structure_solution SIR92
_diffrn_ambient_temperature 293.2
_diffrn_measurement_device 'MAC Science DIP320'
_diffrn_orient_matrix_UB_11 0.0
_diffrn_orient_matrix_UB_12 0.0
_diffrn_orient_matrix_UB_13 0.0
_diffrn_orient_matrix_UB_21 0.0
_diffrn_orient_matrix_UB_22 0.0
_diffrn_orient_matrix_UB_23 0.0
_diffrn_orient_matrix_UB_31 0.0
_diffrn_orient_matrix_UB_32 0.0
_diffrn_orient_matrix_UB_33 0.0
_diffrn_radiation_detector 'imaging plate'
_diffrn_radiation_monochromator graphite
_diffrn_radiation_source 'MAC Science rotar'
_diffrn_radiation_type 'Mo K\a'
_diffrn_radiation_wavelength 0.7107
_diffrn_reflns_av_R_equivalents 0.000
_diffrn_reflns_av_sigmaI/netI 0.059
_diffrn_reflns_limit_h_max 13
_diffrn_reflns_limit_h_min -14
_diffrn_reflns_limit_k_max 20
_diffrn_reflns_limit_k_min -22
_diffrn_reflns_limit_l_max 13
_diffrn_reflns_limit_l_min 0
_diffrn_reflns_number 5826
_diffrn_reflns_reduction_process 'Lp corrections applied'
_diffrn_reflns_theta_max 30.5
_diffrn_reflns_theta_min 0.00
_diffrn_standards_decay_% 0.00
_diffrn_standards_interval_count 0
_diffrn_standards_number 0
_exptl_absorpt_coefficient_mu 2.164
_exptl_absorpt_correction_type none
_exptl_crystal_colour black
_exptl_crystal_density_diffrn 1.917
_exptl_crystal_description plate
_exptl_crystal_F_000 775.00
_exptl_crystal_size_max 0.700
_exptl_crystal_size_mid 0.300
_exptl_crystal_size_min 0.080
_refine_diff_density_max 12.77
_refine_diff_density_min -0.91
_refine_ls_extinction_method none
_refine_ls_goodness_of_fit_obs 5.768
_refine_ls_hydrogen_treatment noref
_refine_ls_matrix_type full
_refine_ls_number_constraints 0
_refine_ls_number_parameters 305
_refine_ls_number_reflns 4444
_refine_ls_number_restraints 0
_refine_ls_R_factor_obs 0.0968
_refine_ls_shift/esd_max 17.1960
_refine_ls_shift/esd_mean 0.1780
_refine_ls_structure_factor_coef F
_refine_ls_weighting_details 'w = 1/[\s^2^(Fo) + 0.00000|Fo|^2^]'
_refine_ls_weighting_scheme calc
_refine_ls_wR_factor_obs 0.1057
_reflns_number_observed 4444
_reflns_number_total 5826
_reflns_observed_criterion >3.0sigma(I)
_cod_data_source_file ja980024u_6.cif
_cod_data_source_block ET3Cl.pBIB
_cod_depositor_comments
;
The following automatic conversions were performed:

'_refine_ls_weighting_scheme' value 'w = 1/[\s^2^(Fo) +
0.00000|Fo|^2^]' was changed to 'calc'. New tag
'_refine_ls_weighting_details' was created. The value of the new tag
was set to 'w = 1/[\s^2^(Fo) + 0.00000|Fo|^2^]'.

Automatic conversion script
Id: cif_fix_values 3143 2015-03-26 13:38:13Z robertas 
;
_cod_original_cell_volume 1357.7(8)
_cod_original_sg_symbol_H-M 'P -1 '
_cod_original_formula_sum 'C40 H28 Cl I2 S24 '
_cod_database_code 4116734

loop_
_symmetry_equiv_pos_as_xyz
x,y,z
-x,-y,-z

loop_
_atom_site_aniso_label
_atom_site_aniso_U_11
_atom_site_aniso_U_22
_atom_site_aniso_U_33
_atom_site_aniso_U_12
_atom_site_aniso_U_13
_atom_site_aniso_U_23
I(1) 0.0455(4) 0.0481(4) 0.0426(4) -0.0082(3) 0.0021(3) 0.0019(3)
Cl(1) 0.036(2) 0.060(2) 0.037(2) -0.006(2) 0.010(1) 0.000(2)
S(1) 0.035(1) 0.031(1) 0.039(1) 0.009(1) 0.0058(10) -0.0084(10)
S(2) 0.032(1) 0.035(1) 0.048(1) 0.000(1) 0.009(1) -0.014(1)
S(3) 0.036(1) 0.052(2) 0.051(1) -0.001(1) 0.013(1) -0.025(1)
S(4) 0.029(1) 0.063(2) 0.056(1) 0.011(1) 0.010(1) -0.023(1)
S(5) 0.037(1) 0.030(1) 0.035(1) 0.010(1) 0.0040(10) -0.0081(10)
S(6) 0.033(1) 0.037(1) 0.044(1) 0.000(1) 0.0085(10) -0.016(1)
S(7) 0.033(1) 0.036(1) 0.042(1) 0.000(1) 0.008(1) -0.014(1)
S(8) 0.036(1) 0.031(1) 0.034(1) 0.009(1) 0.0048(9) -0.0070(10)
S(9) 0.035(1) 0.054(2) 0.051(1) 0.001(1) 0.009(1) -0.027(1)
S(10) 0.028(1) 0.074(2) 0.051(1) 0.012(1) 0.008(1) -0.023(1)
S(11) 0.028(1) 0.065(2) 0.050(1) 0.010(1) 0.008(1) -0.018(1)
S(12) 0.035(1) 0.051(1) 0.044(1) 0.006(1) 0.007(1) -0.023(1)
C(1) 0.033(5) 0.017(4) 0.037(4) 0.002(4) 0.016(4) -0.003(3)
C(2) 0.028(4) 0.027(4) 0.034(4) 0.000(4) 0.019(4) -0.010(4)
C(3) 0.030(4) 0.029(5) 0.044(5) 0.002(4) 0.020(4) -0.009(4)
C(4) 0.041(6) 0.10(1) 0.096(10) -0.001(7) 0.026(7) -0.068(8)
C(5) 0.052(8) 0.21(2) 0.055(7) 0.03(1) 0.010(7) -0.052(9)
C(6) 0.034(4) 0.022(4) 0.032(4) 0.000(4) 0.011(4) -0.003(4)
C(7) 0.032(4) 0.020(4) 0.036(4) 0.005(4) 0.016(4) -0.002(4)
C(8) 0.029(4) 0.028(4) 0.029(4) -0.003(4) 0.015(3) -0.008(3)
C(9) 0.030(4) 0.032(5) 0.037(4) 0.000(4) 0.015(4) -0.010(4)
C(10) 0.030(4) 0.030(4) 0.036(4) 0.000(4) 0.016(4) -0.009(4)
C(11) 0.026(4) 0.027(4) 0.031(4) 0.000(4) 0.015(3) -0.006(3)
C(12) 0.039(6) 0.057(7) 0.059(6) 0.002(5) 0.012(5) -0.014(5)
C(13) 0.052(7) 0.079(8) 0.051(6) -0.002(6) 0.020(5) -0.003(6)
C(14) 0.046(5) 0.045(6) 0.050(5) -0.004(5) 0.021(5) 0.002(5)
C(15) 0.038(5) 0.042(6) 0.053(6) 0.006(5) 0.013(5) -0.012(5)
C(16) 0.038(5) 0.014(4) 0.063(6) 0.011(4) 0.010(4) -0.001(4)
C(17) 0.032(5) 0.035(5) 0.049(5) -0.001(4) 0.011(4) -0.006(4)
C(18) 0.061(6) 0.028(5) 0.045(5) 0.007(5) 0.022(5) -0.004(4)
C(19) 0.037(5) 0.029(5) 0.036(4) -0.006(4) 0.007(4) -0.005(4)
C(20) 0.049(6) 0.056(6) 0.051(6) -0.006(5) 0.010(5) 0.004(5)

loop_
_atom_site_label
_atom_site_fract_x
_atom_site_fract_y
_atom_site_fract_z
_atom_site_U_iso_or_equiv
_atom_site_thermal_displace_type
_atom_site_calc_flag
_atom_site_occupancy
_atom_site_refinement_flags
I(1) -0.15277(6) 1.00087(4) 0.65411(7) 0.0478(2) Uani d 1.00 .
Cl(1) 0.0000 1.0000 1.0000 0.0453(9) Uani d 0.50 S
S(1) 0.5431(2) 0.5856(1) 0.7140(2) 0.0400(6) Uani d 1.00 .
S(2) 0.2841(2) 0.5724(1) 0.4730(3) 0.0419(6) Uani d 1.00 .
S(3) 0.4206(3) 0.7484(2) 0.8798(3) 0.0510(7) Uani d 1.00 .
S(4) 0.1128(3) 0.7309(2) 0.5980(3) 0.0564(7) Uani d 1.00 .
S(5) 0.8739(2) 0.5849(1) 1.3845(2) 0.0395(6) Uani d 1.00 .
S(6) 0.6175(2) 0.5749(2) 1.1384(3) 0.0417(6) Uani d 1.00 .
S(7) 1.0479(2) 0.4267(1) 1.1983(3) 0.0411(6) Uani d 1.00 .
S(8) 0.7918(2) 0.4191(1) 0.9512(2) 0.0387(6) Uani d 1.00 .
S(9) 0.7546(3) 0.7486(2) 1.5482(3) 0.0524(7) Uani d 1.00 .
S(10) 0.4492(3) 0.7365(2) 1.2621(3) 0.0590(8) Uani d 1.00 .
S(11) 1.2167(2) 0.2667(2) 1.0719(3) 0.0541(7) Uani d 1.00 .
S(12) 0.9102(3) 0.2587(2) 0.7808(3) 0.0496(7) Uani d 1.00 .
C(1) 0.4641(9) 0.5325(5) 0.5390(9) 0.030(2) Uani d 1.00 .
C(2) 0.3952(8) 0.6668(5) 0.7250(9) 0.030(2) Uani d 1.00 .
C(3) 0.2756(9) 0.6609(5) 0.6155(10) 0.035(2) Uani d 1.00 .
C(4) 0.245(1) 0.8051(9) 0.875(2) 0.089(4) Uani d 1.00 .
C(5) 0.130(1) 0.782(1) 0.783(1) 0.125(5) Uani d 1.00 .
C(6) 0.7966(9) 0.5337(5) 1.2070(9) 0.031(2) Uani d 1.00 .
C(7) 0.8699(8) 0.4687(5) 1.1293(9) 0.030(2) Uani d 1.00 .
C(8) 0.7276(8) 0.6675(5) 1.3926(8) 0.029(2) Uani d 1.00 .
C(9) 0.6090(9) 0.6631(5) 1.2808(9) 0.034(2) Uani d 1.00 .
C(10) 1.0561(9) 0.3397(5) 1.0540(9) 0.033(2) Uani d 1.00 .
C(11) 0.9384(8) 0.3361(5) 0.9411(9) 0.029(2) Uani d 1.00 .
C(12) 0.583(1) 0.8164(7) 1.535(1) 0.056(3) Uani d 1.00 .
C(13) 0.463(1) 0.7744(8) 1.458(1) 0.062(3) Uani d 1.00 .
C(14) 1.202(1) 0.2276(6) 0.875(1) 0.046(3) Uani d 1.00 .
C(15) 1.0775(10) 0.1840(6) 0.803(1) 0.048(3) Uani d 1.00 .
C(16) -0.5583(9) 1.0026(5) 0.112(1) 0.042(2) Uani d 1.00 .
C(17) -0.4168(9) 0.9995(6) 0.147(1) 0.041(2) Uani d 1.00 .
C(18) -0.361(1) 0.9983(6) 0.033(1) 0.046(3) Uani d 1.00 .
C(19) -0.3308(9) 1.0003(5) 0.3093(9) 0.035(2) Uani d 1.00 .
C(20) -0.262(1) 1.0004(7) 0.431(1) 0.054(3) Uani d 1.00 .
H(1) 0.2364 0.8067 0.9759 0.1116 Uiso calc 1.00 .
H(2) 0.2412 0.8651 0.8581 0.1116 Uiso calc 1.00 .
H(3) 0.0598 0.8371 0.7741 0.1503 Uiso calc 1.00 .
H(4) 0.1023 0.7451 0.8355 0.1503 Uiso calc 1.00 .
H(5) 0.5758 0.8399 1.6354 0.0696 Uiso calc 1.00 .
H(6) 0.5753 0.8663 1.4810 0.0696 Uiso calc 1.00 .
H(7) 0.3767 0.8166 1.4642 0.0784 Uiso calc 1.00 .
H(8) 0.4673 0.7252 1.5092 0.0784 Uiso calc 1.00 .
H(9) 1.1953 0.2757 0.8212 0.0600 Uiso calc 1.00 .
H(10) 1.2872 0.1849 0.8675 0.0600 Uiso calc 1.00 .
H(11) 1.0804 0.1391 0.8656 0.0609 Uiso calc 1.00 .
H(12) 1.0847 0.1538 0.7055 0.0609 Uiso calc 1.00 .
H(13) -0.6066 1.0044 0.1694 0.1099 Uiso calc 1.00 .
H(14) -0.2659 0.9956 0.0486 0.0687 Uiso calc 1.00 .

loop_
_atom_type_symbol
_atom_type_oxidation_number
_atom_type_number_in_cell
_atom_type_scat_dispersion_real
_atom_type_scat_dispersion_imag
_atom_type_scat_source
C 0 40 0.003 0.002
;International Tables for Crystallography
(1992, Vol. C, Tables 4.2.6.8 and 6.1.1.1)
;
S 0 24 0.125 0.123
;International Tables for Crystallography
(1992, Vol. C, Tables 4.2.6.8 and 6.1.1.1)
;
H 0 28 0.000 0.000
;International Tables for Crystallography
(1992, Vol. C, Table 6.1.1.2)
;
Cl 0 1 0.148 0.159
;International Tables for Crystallography
(1992, Vol. C, Tables 4.2.6.8 and 6.1.1.1)
;
I 0 2 -0.474 1.812
;International Tables for Crystallography
(1992, Vol. C, Tables 4.2.6.8 and 6.1.1.1)
;

loop_
_geom_angle_atom_site_label_1
_geom_angle_atom_site_label_2
_geom_angle_atom_site_label_3
_geom_angle
_geom_angle_site_symmetry_1
_geom_angle_site_symmetry_2
_geom_angle_site_symmetry_3
_geom_angle_publ_flag
C(1) S(1) C(2) 95.1(4) 1_555 1_555 1_555 yes
C(1) S(2) C(3) 95.4(4) 1_555 1_555 1_555 yes
C(2) S(3) C(4) 102.1(5) 1_555 1_555 1_555 yes
C(3) S(4) C(5) 100.9(6) 1_555 1_555 1_555 yes
C(6) S(5) C(8) 95.0(4) 1_555 1_555 1_555 yes
C(6) S(6) C(9) 95.4(4) 1_555 1_555 1_555 yes
C(7) S(7) C(10) 95.3(4) 1_555 1_555 1_555 yes
C(7) S(8) C(11) 94.9(4) 1_555 1_555 1_555 yes
C(8) S(9) C(12) 103.5(4) 1_555 1_555 1_555 yes
C(9) S(10) C(13) 98.9(5) 1_555 1_555 1_555 yes
C(10) S(11) C(14) 99.0(4) 1_555 1_555 1_555 yes
C(11) S(12) C(15) 103.0(4) 1_555 1_555 1_555 yes
S(1) C(1) S(2) 114.6(5) 1_555 1_555 1_555 yes
S(1) C(1) C(1) 122.7(9) 1_555 1_555 2_666 yes
S(2) C(1) C(1) 122.7(9) 1_555 1_555 2_666 yes
S(1) C(2) S(3) 114.9(5) 1_555 1_555 1_555 yes
S(1) C(2) C(3) 117.8(6) 1_555 1_555 1_555 yes
S(3) C(2) C(3) 127.3(7) 1_555 1_555 1_555 yes
S(2) C(3) S(4) 115.3(5) 1_555 1_555 1_555 yes
S(2) C(3) C(2) 116.6(7) 1_555 1_555 1_555 yes
S(4) C(3) C(2) 128.1(7) 1_555 1_555 1_555 yes
S(3) C(4) C(5) 126(1) 1_555 1_555 1_555 yes
S(3) C(4) H(1) 105(1) 1_555 1_555 1_555 no
S(3) C(4) H(2) 104.9(10) 1_555 1_555 1_555 no
C(5) C(4) H(1) 105(1) 1_555 1_555 1_555 no
C(5) C(4) H(2) 106(1) 1_555 1_555 1_555 no
H(1) C(4) H(2) 107(1) 1_555 1_555 1_555 no
S(4) C(5) C(4) 125(1) 1_555 1_555 1_555 yes
S(4) C(5) H(3) 104(1) 1_555 1_555 1_555 no
S(4) C(5) H(4) 106(1) 1_555 1_555 1_555 no
C(4) C(5) H(3) 105(1) 1_555 1_555 1_555 no
C(4) C(5) H(4) 106(1) 1_555 1_555 1_555 no
H(3) C(5) H(4) 107(1) 1_555 1_555 1_555 no
S(5) C(6) S(6) 114.5(6) 1_555 1_555 1_555 yes
S(5) C(6) C(7) 122.5(7) 1_555 1_555 1_555 yes
S(6) C(6) C(7) 123.0(7) 1_555 1_555 1_555 yes
S(7) C(7) S(8) 114.9(5) 1_555 1_555 1_555 yes
S(7) C(7) C(6) 123.0(7) 1_555 1_555 1_555 yes
S(8) C(7) C(6) 122.0(7) 1_555 1_555 1_555 yes
S(5) C(8) S(9) 114.4(5) 1_555 1_555 1_555 yes
S(5) C(8) C(9) 117.8(6) 1_555 1_555 1_555 yes
S(9) C(8) C(9) 127.8(7) 1_555 1_555 1_555 yes
S(6) C(9) S(10) 116.3(5) 1_555 1_555 1_555 yes
S(6) C(9) C(8) 116.6(7) 1_555 1_555 1_555 yes
S(10) C(9) C(8) 127.1(7) 1_555 1_555 1_555 yes
S(7) C(10) S(11) 115.9(5) 1_555 1_555 1_555 yes
S(7) C(10) C(11) 116.9(7) 1_555 1_555 1_555 yes
S(11) C(10) C(11) 127.2(7) 1_555 1_555 1_555 yes
S(8) C(11) S(12) 113.7(4) 1_555 1_555 1_555 yes
S(8) C(11) C(10) 117.5(6) 1_555 1_555 1_555 yes
S(12) C(11) C(10) 128.8(7) 1_555 1_555 1_555 yes
S(9) C(12) C(13) 117.3(8) 1_555 1_555 1_555 yes
S(9) C(12) H(5) 108.3(8) 1_555 1_555 1_555 no
S(9) C(12) H(6) 107.1(8) 1_555 1_555 1_555 no
C(13) C(12) H(5) 109(1) 1_555 1_555 1_555 no
C(13) C(12) H(6) 107.3(10) 1_555 1_555 1_555 no
H(5) C(12) H(6) 107(1) 1_555 1_555 1_555 no
S(10) C(13) C(12) 115.1(8) 1_555 1_555 1_555 yes
S(10) C(13) H(7) 107.8(9) 1_555 1_555 1_555 no
S(10) C(13) H(8) 108.6(9) 1_555 1_555 1_555 no
C(12) C(13) H(7) 109(1) 1_555 1_555 1_555 no
C(12) C(13) H(8) 108(1) 1_555 1_555 1_555 no
H(7) C(13) H(8) 107(1) 1_555 1_555 1_555 no
S(11) C(14) C(15) 113.1(7) 1_555 1_555 1_555 yes
S(11) C(14) H(9) 109.5(8) 1_555 1_555 1_555 no
S(11) C(14) H(10) 108.2(8) 1_555 1_555 1_555 no
C(15) C(14) H(9) 109.4(9) 1_555 1_555 1_555 no
C(15) C(14) H(10) 109.2(9) 1_555 1_555 1_555 no
H(9) C(14) H(10) 107.3(9) 1_555 1_555 1_555 no
S(12) C(15) C(14) 114.6(7) 1_555 1_555 1_555 yes
S(12) C(15) H(11) 108.1(8) 1_555 1_555 1_555 no
S(12) C(15) H(12) 108.9(8) 1_555 1_555 1_555 no
C(14) C(15) H(11) 108.3(9) 1_555 1_555 1_555 no
C(14) C(15) H(12) 109.7(9) 1_555 1_555 1_555 no
H(11) C(15) H(12) 107.0(9) 1_555 1_555 1_555 no
C(17) C(16) C(18) 122.1(9) 1_555 1_555 2_475 yes
C(17) C(16) H(13) 128(1) 1_555 1_555 1_555 no
C(18) C(16) H(13) 109.7(10) 2_475 1_555 1_555 no
C(16) C(17) C(18) 117.4(9) 1_555 1_555 1_555 yes
C(16) C(17) C(19) 120.6(9) 1_555 1_555 1_555 yes
C(18) C(17) C(19) 122.0(8) 1_555 1_555 1_555 yes
C(16) C(18) C(17) 120.4(9) 2_475 1_555 1_555 yes
C(16) C(18) H(14) 117.2(9) 2_475 1_555 1_555 no
C(17) C(18) H(14) 122(1) 1_555 1_555 1_555 no
C(17) C(19) C(20) 178(1) 1_555 1_555 1_555 yes
I(1) C(20) C(19) 175.6(10) 1_555 1_555 1_555 yes

loop_
_geom_bond_atom_site_label_1
_geom_bond_atom_site_label_2
_geom_bond_distance
_geom_bond_site_symmetry_1
_geom_bond_site_symmetry_2
_geom_bond_publ_flag
I(1) C(20) 2.04(1) 1_555 1_555 yes
S(1) C(1) 1.749(9) 1_555 1_555 yes
S(1) C(2) 1.739(9) 1_555 1_555 yes
S(2) C(1) 1.749(9) 1_555 1_555 yes
S(2) C(3) 1.745(9) 1_555 1_555 yes
S(3) C(2) 1.750(8) 1_555 1_555 yes
S(3) C(4) 1.79(1) 1_555 1_555 yes
S(4) C(3) 1.736(9) 1_555 1_555 yes
S(4) C(5) 1.74(1) 1_555 1_555 yes
S(5) C(6) 1.749(9) 1_555 1_555 yes
S(5) C(8) 1.734(9) 1_555 1_555 yes
S(6) C(6) 1.748(9) 1_555 1_555 yes
S(6) C(9) 1.740(8) 1_555 1_555 yes
S(7) C(7) 1.741(9) 1_555 1_555 yes
S(7) C(10) 1.740(8) 1_555 1_555 yes
S(8) C(7) 1.745(8) 1_555 1_555 yes
S(8) C(11) 1.742(8) 1_555 1_555 yes
S(9) C(8) 1.751(8) 1_555 1_555 yes
S(9) C(12) 1.80(1) 1_555 1_555 yes
S(10) C(9) 1.736(9) 1_555 1_555 yes
S(10) C(13) 1.78(1) 1_555 1_555 yes
S(11) C(10) 1.738(9) 1_555 1_555 yes
S(11) C(14) 1.79(1) 1_555 1_555 yes
S(12) C(11) 1.747(8) 1_555 1_555 yes
S(12) C(15) 1.800(10) 1_555 1_555 yes
C(1) C(1) 1.34(2) 1_555 2_666 yes
C(2) C(3) 1.35(1) 1_555 1_555 yes
C(4) C(5) 1.32(2) 1_555 1_555 yes
C(6) C(7) 1.34(1) 1_555 1_555 yes
C(8) C(9) 1.35(1) 1_555 1_555 yes
C(10) C(11) 1.35(1) 1_555 1_555 yes
C(12) C(13) 1.47(2) 1_555 1_555 yes
C(14) C(15) 1.51(1) 1_555 1_555 yes
C(16) C(17) 1.37(1) 1_555 1_555 yes
C(16) C(18) 1.36(1) 1_555 2_475 yes
C(17) C(18) 1.33(1) 1_555 1_555 yes
C(17) C(19) 1.50(1) 1_555 1_555 yes
C(19) C(20) 1.14(1) 1_555 1_555 yes

loop_
_geom_contact_atom_site_label_1
_geom_contact_atom_site_label_2
_geom_contact_distance
_geom_contact_site_symmetry_1
_geom_contact_site_symmetry_2
I(1) Cl(1) 3.1285(6) 1_555 1_555
S(3) S(10) 3.499(4) 1_555 1_555
S(3) S(11) 3.545(4) 1_555 2_767
S(4) S(12) 3.475(4) 1_555 2_666
S(4) S(9) 3.491(4) 1_555 1_454
S(9) S(11) 3.488(4) 1_555 2_768
S(10) S(12) 3.549(4) 1_555 2_667
C(2) C(13) 3.51(1) 1_555 1_554
C(4) C(18) 3.43(2) 1_555 2_576
C(8) C(14) 3.51(1) 1_555 2_767
C(9) C(14) 3.57(1) 1_555 2_767
